data_2017706
loop_
_publ_author_name
'Quiroz-Guzman, Mauricio'
'Brown, Seth N.'

_publ_section_title
;
 Tris(4-bromophenyl)aminium hexachloridoantimonate (`Magic Blue'): a
 strong oxidant with low inner-sphere reorganization
;
_journal_coeditor_code FN3059
_journal_issue 7
_journal_name_full 'Acta Crystallographica Section C'
_journal_page_first m171
_journal_page_last m173
_journal_paper_doi 10.1107/S0108270110019748
_journal_volume 66
_journal_year 2010
_chemical_formula_iupac 'C18 H12 Br3 N'
_chemical_formula_moiety 'C18 H12 Br3 N'
_chemical_formula_sum 'C18 H12 Br3 N'
_chemical_formula_weight 482.02
_chemical_melting_point_gt 141
_chemical_melting_point_lt 143
_chemical_name_common Tris(4-bromophenyl)amine
_chemical_name_systematic
;
4-bromo-N,N-bis(4-bromophenyl)aniline
;
_space_group_IT_number 14
_symmetry_cell_setting monoclinic
_symmetry_space_group_name_Hall '-P 2ybc'
_symmetry_space_group_name_H-M 'P 1 21/c 1'
_atom_sites_solution_hydrogens geom
_atom_sites_solution_primary direct
_atom_sites_solution_secondary difmap
_cell_angle_alpha 90.00
_cell_angle_beta 107.534(4)
_cell_angle_gamma 90.00
_cell_formula_units_Z 4
_cell_length_a 9.3970(6)
_cell_length_b 16.0352(15)
_cell_length_c 11.3688(7)
_cell_measurement_reflns_used 2872
_cell_measurement_temperature 100(2)
_cell_measurement_theta_max 52.777
_cell_measurement_theta_min 7.181
_cell_volume 1633.5(2)
_computing_cell_refinement 'APEX2 and SAINT (Bruker, 2007)'
_computing_data_collection 'APEX2 (Bruker, 2007)'
_computing_data_reduction
;
SAINT and XPREP (Bruker, 2007; Sheldrick, 2008b)
;
_computing_molecular_graphics 'XP in SHELXTL (Sheldrick, 2008b)'
_computing_publication_material
;
XCIF (Sheldrick, 2008b) and publCIF (Westrip, 2010)
;
_computing_structure_refinement 'SHELXL97 (Sheldrick, 2008b)'
_computing_structure_solution 'SHELXS97 (Sheldrick, 2008b)'
_diffrn_ambient_temperature 100(2)
_diffrn_detector_area_resol_mean 8.33
_diffrn_measured_fraction_theta_full 0.999
_diffrn_measured_fraction_theta_max 0.999
_diffrn_measurement_device_type 'Bruker d8 APEXII CCD area-detector'
_diffrn_measurement_method '\f and \w'
_diffrn_radiation_monochromator graphite
_diffrn_radiation_source 'fine-focus sealed tube'
_diffrn_radiation_type MoK\a
_diffrn_radiation_wavelength 0.71073
_diffrn_reflns_av_R_equivalents 0.0439
_diffrn_reflns_av_sigmaI/netI 0.0403
_diffrn_reflns_limit_h_max 9
_diffrn_reflns_limit_h_min -11
_diffrn_reflns_limit_k_max 19
_diffrn_reflns_limit_k_min -20
_diffrn_reflns_limit_l_max 14
_diffrn_reflns_limit_l_min -14
_diffrn_reflns_number 13565
_diffrn_reflns_theta_full 26.48
_diffrn_reflns_theta_max 26.48
_diffrn_reflns_theta_min 2.27
_exptl_absorpt_coefficient_mu 7.404
_exptl_absorpt_correction_T_max 0.5247
_exptl_absorpt_correction_T_min 0.3659
_exptl_absorpt_correction_type multi-scan
_exptl_absorpt_process_details '(SADABS; Sheldrick, 2008a)'
_exptl_crystal_colour brown
_exptl_crystal_density_diffrn 1.960
_exptl_crystal_density_method 'not measured'
_exptl_crystal_description needle
_exptl_crystal_F_000 928
_exptl_crystal_size_max 0.17
_exptl_crystal_size_mid 0.12
_exptl_crystal_size_min 0.10
_refine_diff_density_max 1.023
_refine_diff_density_min -0.574
_refine_ls_extinction_method none
_refine_ls_goodness_of_fit_ref 1.022
_refine_ls_hydrogen_treatment constr
_refine_ls_matrix_type full
_refine_ls_number_parameters 199
_refine_ls_number_reflns 3379
_refine_ls_number_restraints 0
_refine_ls_restrained_S_all 1.022
_refine_ls_R_factor_all 0.0464
_refine_ls_R_factor_gt 0.0304
_refine_ls_shift/su_max 0.001
_refine_ls_shift/su_mean 0.000
_refine_ls_structure_factor_coef Fsqd
_refine_ls_weighting_details 'calc w = 1/[\s^2^(Fo^2^)+(0.0233P)^2^+1.6729P] where P=(Fo^2^+2Fc^2^)/3'
_refine_ls_weighting_scheme calc
_refine_ls_wR_factor_gt 0.0592
_refine_ls_wR_factor_ref 0.0637
_reflns_number_gt 2692
_reflns_number_total 3379
_reflns_threshold_expression I>2\s(I)
_cod_data_source_file fn3059.cif
_cod_data_source_block II
_cod_original_sg_symbol_Hall -P2ybc
_cod_original_sg_symbol_H-M P21/c
_cod_database_code 2017706
_cod_database_fobs_code 2017706

loop_
_symmetry_equiv_pos_as_xyz
'x, y, z'
'-x, y+1/2, -z+1/2'
'-x, -y, -z'
'x, -y-1/2, z-1/2'

loop_
_atom_site_type_symbol
_atom_site_label
_atom_site_fract_x
_atom_site_fract_y
_atom_site_fract_z
_atom_site_U_iso_or_equiv
_atom_site_adp_type
_atom_site_calc_flag
_atom_site_refinement_flags
_atom_site_occupancy
_atom_site_disorder_assembly
_atom_site_disorder_group
Br Br1 -0.11627(4) 0.00634(2) 0.11657(3) 0.02229(10) Uani d . 1 . .
Br Br3 0.43055(4) 0.11736(3) 1.02807(3) 0.02652(11) Uani d . 1 . .
Br Br2 0.99074(4) 0.26014(3) 0.37581(3) 0.02854(11) Uani d . 1 . .
N N1 0.4493(3) 0.12544(19) 0.4997(2) 0.0154(6) Uani d . 1 . .
C C11 0.3189(3) 0.0978(2) 0.4082(3) 0.0149(7) Uani d . 1 . .
C C12 0.2277(4) 0.0385(2) 0.4383(3) 0.0159(7) Uani d . 1 . .
H H12 0.2547 0.0162 0.5195 0.019 Uiso calc R 1 . .
C C13 0.0981(4) 0.0115(2) 0.3518(3) 0.0181(8) Uani d . 1 . .
H H13 0.0351 -0.0281 0.3735 0.022 Uiso calc R 1 . .
C C14 0.0620(3) 0.0432(2) 0.2332(3) 0.0160(7) Uani d . 1 . .
C C15 0.1517(3) 0.1012(2) 0.2009(3) 0.0144(7) Uani d . 1 . .
H H15 0.1263 0.1219 0.1189 0.017 Uiso calc R 1 . .
C C16 0.2786(3) 0.1288(2) 0.2887(3) 0.0141(7) Uani d . 1 . .
H H16 0.3396 0.1697 0.2671 0.017 Uiso calc R 1 . .
C C31 0.4482(4) 0.1271(2) 0.6243(3) 0.0150(7) Uani d . 1 . .
C C32 0.5689(4) 0.0950(2) 0.7179(3) 0.0162(7) Uani d . 1 . .
H H32 0.6537 0.0739 0.6986 0.019 Uiso calc R 1 . .
C C33 0.5649(4) 0.0939(2) 0.8377(3) 0.0190(8) Uani d . 1 . .
H H33 0.6475 0.0730 0.9016 0.023 Uiso calc R 1 . .
C C34 0.4403(4) 0.1232(2) 0.8644(3) 0.0180(8) Uani d . 1 . .
C C35 0.3207(4) 0.1560(2) 0.7737(3) 0.0197(8) Uani d . 1 . .
H H35 0.2357 0.1764 0.7934 0.024 Uiso calc R 1 . .
C C36 0.3266(4) 0.1586(2) 0.6540(3) 0.0181(8) Uani d . 1 . .
H H36 0.2461 0.1825 0.5912 0.022 Uiso calc R 1 . .
C C21 0.5765(3) 0.1551(2) 0.4704(3) 0.0142(7) Uani d . 1 . .
C C22 0.6151(4) 0.1242(2) 0.3699(3) 0.0160(7) Uani d . 1 . .
H H22 0.5561 0.0818 0.3201 0.019 Uiso calc R 1 . .
C C23 0.7386(3) 0.1548(2) 0.3417(3) 0.0158(7) Uani d . 1 . .
H H23 0.7637 0.1342 0.2722 0.019 Uiso calc R 1 . .
C C24 0.8245(3) 0.2152(2) 0.4156(3) 0.0169(8) Uani d . 1 . .
C C25 0.7925(4) 0.2451(2) 0.5188(3) 0.0168(7) Uani d . 1 . .
H H25 0.8546 0.2857 0.5705 0.020 Uiso calc R 1 . .
C C26 0.6684(4) 0.2146(2) 0.5450(3) 0.0162(7) Uani d . 1 . .
H H26 0.6450 0.2347 0.6156 0.019 Uiso calc R 1 . .

loop_
_atom_site_aniso_label
_atom_site_aniso_U_11
_atom_site_aniso_U_22
_atom_site_aniso_U_33
_atom_site_aniso_U_12
_atom_site_aniso_U_13
_atom_site_aniso_U_23
Br1 0.01616(18) 0.0284(2) 0.01923(18) -0.00391(16) 0.00064(13) -0.00418(16)
Br3 0.0317(2) 0.0387(3) 0.01188(16) -0.01430(18) 0.01065(15) -0.00500(16)
Br2 0.01948(19) 0.0449(3) 0.0240(2) -0.01078(18) 0.01084(15) -0.00133(18)
N1 0.0129(14) 0.0255(18) 0.0078(12) -0.0019(12) 0.0032(11) -0.0005(12)
C11 0.0140(17) 0.018(2) 0.0131(16) 0.0015(14) 0.0052(13) -0.0022(14)
C12 0.0184(17) 0.017(2) 0.0134(16) 0.0037(14) 0.0063(14) 0.0035(14)
C13 0.0149(17) 0.021(2) 0.0188(17) -0.0022(15) 0.0058(14) -0.0024(15)
C14 0.0104(16) 0.021(2) 0.0141(16) 0.0016(14) -0.0008(13) -0.0049(14)
C15 0.0149(17) 0.017(2) 0.0117(15) 0.0029(14) 0.0046(13) 0.0022(14)
C16 0.0146(17) 0.014(2) 0.0151(16) -0.0001(14) 0.0063(13) 0.0021(14)
C31 0.0189(17) 0.015(2) 0.0118(15) -0.0033(15) 0.0049(13) -0.0028(14)
C32 0.0125(17) 0.022(2) 0.0148(16) -0.0005(14) 0.0045(13) -0.0003(14)
C33 0.0186(18) 0.023(2) 0.0127(16) -0.0035(15) -0.0001(14) 0.0012(15)
C34 0.0232(18) 0.022(2) 0.0099(15) -0.0070(15) 0.0058(14) -0.0013(14)
C35 0.0204(18) 0.021(2) 0.0217(18) -0.0012(15) 0.0118(15) -0.0005(16)
C36 0.0173(18) 0.021(2) 0.0165(16) 0.0019(15) 0.0059(14) 0.0009(15)
C21 0.0123(16) 0.018(2) 0.0120(15) 0.0017(14) 0.0033(13) 0.0051(14)
C22 0.0187(17) 0.017(2) 0.0115(15) 0.0017(15) 0.0027(13) 0.0000(14)
C23 0.0185(18) 0.021(2) 0.0086(15) 0.0051(15) 0.0046(13) 0.0031(14)
C24 0.0104(16) 0.023(2) 0.0181(17) 0.0003(14) 0.0058(14) 0.0045(15)
C25 0.0147(17) 0.017(2) 0.0160(16) -0.0018(15) 0.0015(13) 0.0029(15)
C26 0.0175(17) 0.017(2) 0.0125(16) 0.0024(15) 0.0031(13) -0.0014(14)

loop_
_atom_type_symbol
_atom_type_description
_atom_type_scat_dispersion_real
_atom_type_scat_dispersion_imag
_atom_type_scat_source
C C 0.0033 0.0016 'International Tables Vol C Tables 4.2.6.8 and 6.1.1.4'
H H 0.0000 0.0000 'International Tables Vol C Tables 4.2.6.8 and 6.1.1.4'
N N 0.0061 0.0033 'International Tables Vol C Tables 4.2.6.8 and 6.1.1.4'
Br Br -0.2901 2.4595 'International Tables Vol C Tables 4.2.6.8 and 6.1.1.4'

loop_
_geom_angle_atom_site_label_1
_geom_angle_atom_site_label_2
_geom_angle_atom_site_label_3
_geom_angle_site_symmetry_1
_geom_angle_site_symmetry_3
_geom_angle
_geom_angle_publ_flag
C21 N1 C11 . . 122.4(3) ?
C21 N1 C31 . . 119.3(3) ?
C11 N1 C31 . . 118.2(3) ?
C16 C11 C12 . . 118.7(3) ?
C16 C11 N1 . . 121.8(3) ?
C12 C11 N1 . . 119.6(3) ?
C13 C12 C11 . . 121.0(3) ?
C13 C12 H12 . . 119.5 ?
C11 C12 H12 . . 119.5 ?
C14 C13 C12 . . 118.8(3) ?
C14 C13 H13 . . 120.6 ?
C12 C13 H13 . . 120.6 ?
C15 C14 C13 . . 121.2(3) ?
C15 C14 Br1 . . 120.5(2) ?
C13 C14 Br1 . . 118.3(3) ?
C16 C15 C14 . . 119.3(3) ?
C16 C15 H15 . . 120.3 ?
C14 C15 H15 . . 120.3 ?
C15 C16 C11 . . 121.0(3) ?
C15 C16 H16 . . 119.5 ?
C11 C16 H16 . . 119.5 ?
C36 C31 C32 . . 119.3(3) ?
C36 C31 N1 . . 120.4(3) ?
C32 C31 N1 . . 120.3(3) ?
C33 C32 C31 . . 120.1(3) ?
C33 C32 H32 . . 120.0 ?
C31 C32 H32 . . 120.0 ?
C32 C33 C34 . . 119.5(3) ?
C32 C33 H33 . . 120.2 ?
C34 C33 H33 . . 120.2 ?
C33 C34 C35 . . 121.4(3) ?
C33 C34 Br3 . . 119.7(2) ?
C35 C34 Br3 . . 118.9(2) ?
C36 C35 C34 . . 118.9(3) ?
C36 C35 H35 . . 120.6 ?
C34 C35 H35 . . 120.6 ?
C35 C36 C31 . . 120.8(3) ?
C35 C36 H36 . . 119.6 ?
C31 C36 H36 . . 119.6 ?
C22 C21 C26 . . 118.5(3) ?
C22 C21 N1 . . 121.5(3) ?
C26 C21 N1 . . 120.0(3) ?
C23 C22 C21 . . 120.7(3) ?
C23 C22 H22 . . 119.7 ?
C21 C22 H22 . . 119.7 ?
C24 C23 C22 . . 119.2(3) ?
C24 C23 H23 . . 120.4 ?
C22 C23 H23 . . 120.4 ?
C23 C24 C25 . . 121.7(3) ?
C23 C24 Br2 . . 119.8(2) ?
C25 C24 Br2 . . 118.5(3) ?
C26 C25 C24 . . 118.4(3) ?
C26 C25 H25 . . 120.8 ?
C24 C25 H25 . . 120.8 ?
C25 C26 C21 . . 121.5(3) ?
C25 C26 H26 . . 119.3 ?
C21 C26 H26 . . 119.3 ?

loop_
_geom_bond_atom_site_label_1
_geom_bond_atom_site_label_2
_geom_bond_site_symmetry_2
_geom_bond_distance
_geom_bond_publ_flag
Br1 C14 . 1.891(3) ?
Br3 C34 . 1.893(3) ?
Br2 C24 . 1.895(3) ?
N1 C21 . 1.416(4) ?
N1 C11 . 1.419(4) ?
N1 C31 . 1.420(4) ?
C11 C16 . 1.388(4) ?
C11 C12 . 1.390(5) ?
C12 C13 . 1.384(5) ?
C12 H12 . 0.9500 ?
C13 C14 . 1.384(5) ?
C13 H13 . 0.9500 ?
C14 C15 . 1.378(5) ?
C15 C16 . 1.377(4) ?
C15 H15 . 0.9500 ?
C16 H16 . 0.9500 ?
C31 C36 . 1.381(4) ?
C31 C32 . 1.399(4) ?
C32 C33 . 1.373(4) ?
C32 H32 . 0.9500 ?
C33 C34 . 1.378(5) ?
C33 H33 . 0.9500 ?
C34 C35 . 1.380(5) ?
C35 C36 . 1.379(4) ?
C35 H35 . 0.9500 ?
C36 H36 . 0.9500 ?
C21 C22 . 1.390(4) ?
C21 C26 . 1.391(5) ?
C22 C23 . 1.383(4) ?
C22 H22 . 0.9500 ?
C23 C24 . 1.374(5) ?
C23 H23 . 0.9500 ?
C24 C25 . 1.382(5) ?
C25 C26 . 1.377(5) ?
C25 H25 . 0.9500 ?
C26 H26 . 0.9500 ?

loop_
_cod_related_entry_id
_cod_related_entry_database
_cod_related_entry_code
1 ChemSpider 226401
